data_1512355
loop_
_publ_author_name
'Lin, Wen-Chung'
'Yang, Ding-Yah'

_publ_section_title
;
 Visible Light Photoredox Catalysis: Synthesis of
 Indazolo[2,3-a]quinolines from
 2-(2-Nitrophenyl)-1,2,3,4-tetrahydroquinolines
;
_journal_issue 18
_journal_name_full 'Organic Letters'
_journal_page_first 4862
_journal_paper_doi 10.1021/ol402286d
_journal_volume 15
_journal_year 2013
_chemical_formula_moiety 'C21 H18 N2 O'
_chemical_formula_sum 'C21 H18 N2 O'
_chemical_formula_weight 314.37
_space_group_IT_number 14
_symmetry_cell_setting monoclinic
_symmetry_Int_Tables_number 14
_symmetry_space_group_name_Hall '-P 2yn'
_symmetry_space_group_name_H-M 'P 1 21/n 1'
_atom_sites_solution_hydrogens geom
_atom_sites_solution_primary direct
_atom_sites_solution_secondary difmap
_audit_creation_method SHELXL-97
_cell_angle_alpha 90.00
_cell_angle_beta 91.371(3)
_cell_angle_gamma 90.00
_cell_formula_units_Z 4
_cell_length_a 9.8799(4)
_cell_length_b 11.9219(4)
_cell_length_c 13.6695(5)
_cell_measurement_reflns_used 3533
_cell_measurement_temperature 297(2)
_cell_measurement_theta_max 29.1289
_cell_measurement_theta_min 2.9752
_cell_volume 1609.63(10)
_computing_cell_refinement
; 
CrysAlis RED, Oxford Diffraction Ltd., 
Version 1.171.32.29 (release 10-06-2008 CrysAlis171 .NET) 
(compiled Jun 10 2008,16:49:55) 
;
_computing_data_collection
; 
CrysAlis CCD, Oxford Diffraction Ltd., 
Version 1.171.32.29 (release 10-06-2008 CrysAlis171 .NET) 
(compiled Jun 10 2008,16:49:55) 
;
_computing_data_reduction
; 
CrysAlis RED, Oxford Diffraction Ltd., 
Version 1.171.32.29 (release 10-06-2008 CrysAlis171 .NET) 
(compiled Jun 10 2008,16:49:55) 
;
_computing_molecular_graphics 'Bruker SHELXTL'
_computing_publication_material 'Bruker SHELXTL'
_computing_structure_refinement 'SHELXL-97 (Sheldrick, 2008)'
_computing_structure_solution 'SHELXS-97 (Sheldrick, 2008)'
_diffrn_ambient_temperature 297(2)
_diffrn_measured_fraction_theta_full 0.997
_diffrn_measured_fraction_theta_max 0.859
_diffrn_measurement_device_type 'CCD detector'
_diffrn_measurement_method '\w scans'
_diffrn_radiation_monochromator graphite
_diffrn_radiation_probe x-ray
_diffrn_radiation_type MoK\a
_diffrn_radiation_wavelength 0.71073
_diffrn_reflns_av_R_equivalents 0.0194
_diffrn_reflns_av_sigmaI/netI 0.0448
_diffrn_reflns_limit_h_max 10
_diffrn_reflns_limit_h_min -13
_diffrn_reflns_limit_k_max 15
_diffrn_reflns_limit_k_min -14
_diffrn_reflns_limit_l_max 13
_diffrn_reflns_limit_l_min -18
_diffrn_reflns_number 7835
_diffrn_reflns_theta_full 26.00
_diffrn_reflns_theta_max 29.09
_diffrn_reflns_theta_min 2.98
_diffrn_source 'fine-focus sealed tube'
_exptl_absorpt_coefficient_mu 0.081
_exptl_absorpt_correction_T_max 1.00000
_exptl_absorpt_correction_T_min 0.98143
_exptl_absorpt_correction_type multi-scan
_exptl_absorpt_process_details
; 
CrysAlisPro, Oxford Diffraction Ltd., 
Version 1.171.33.66 (release 28-04-2010 CrysAlis171 .NET) 
(compiled Apr 28 2010,14:27:37) 
Empirical absorption correction using spherical harmonics, 
 implemented in SCALE3 ABSPACK scaling algorithm. 
;
_exptl_crystal_colour yellow
_exptl_crystal_density_diffrn 1.297
_exptl_crystal_density_method 'not measured'
_exptl_crystal_description parallelepiped
_exptl_crystal_F_000 664
_exptl_crystal_size_max 0.78
_exptl_crystal_size_mid 0.65
_exptl_crystal_size_min 0.50
_refine_diff_density_max 0.182
_refine_diff_density_min -0.216
_refine_diff_density_rms 0.033
_refine_ls_extinction_method none
_refine_ls_goodness_of_fit_ref 1.018
_refine_ls_hydrogen_treatment mixed
_refine_ls_matrix_type full
_refine_ls_number_parameters 221
_refine_ls_number_reflns 3709
_refine_ls_number_restraints 0
_refine_ls_restrained_S_all 1.018
_refine_ls_R_factor_all 0.0715
_refine_ls_R_factor_gt 0.0415
_refine_ls_shift/su_max 0.000
_refine_ls_shift/su_mean 0.000
_refine_ls_structure_factor_coef Fsqd
_refine_ls_weighting_details 'calc w=1/[\s^2^(Fo^2^)+(0.0503P)^2^+0.0000P] where P=(Fo^2^+2Fc^2^)/3'
_refine_ls_weighting_scheme calc
_refine_ls_wR_factor_gt 0.0950
_refine_ls_wR_factor_ref 0.1008
_reflns_number_gt 2353
_reflns_number_total 3709
_reflns_threshold_expression >2sigma(I)
_cod_data_source_file ol402286d_si_008.cif
_cod_data_source_block wc150
_cod_original_sg_symbol_H-M 'P 21/n'
_cod_database_code 1512355

loop_
_symmetry_equiv_pos_as_xyz
'x, y, z'
'-x+1/2, y+1/2, -z+1/2'
'-x, -y, -z'
'x-1/2, -y-1/2, z-1/2'

loop_
_atom_site_label
_atom_site_type_symbol
_atom_site_fract_x
_atom_site_fract_y
_atom_site_fract_z
_atom_site_U_iso_or_equiv
_atom_site_adp_type
_atom_site_occupancy
_atom_site_symmetry_multiplicity
_atom_site_calc_flag
_atom_site_refinement_flags
O O 0.18077(10) 0.46030(7) 0.01595(7) 0.0451(3) Uani 1 1 d .
H0A H 0.2580(17) 0.4625(12) -0.0212(13) 0.073(6) Uiso 1 1 d .
N1 N 0.48183(10) 0.54243(8) 0.12436(8) 0.0328(3) Uani 1 1 d .
N2 N 0.61841(11) 0.52888(9) 0.12510(8) 0.0385(3) Uani 1 1 d .
C1 C 0.63713(13) 0.43479(11) 0.17819(9) 0.0365(3) Uani 1 1 d .
C2 C 0.76181(14) 0.38215(13) 0.20159(10) 0.0481(4) Uani 1 1 d .
H2B H 0.8432 0.4120 0.1807 0.058 Uiso 1 1 calc R
C3 C 0.75906(16) 0.28718(13) 0.25521(11) 0.0574(4) Uani 1 1 d .
H3A H 0.8400 0.2506 0.2705 0.069 Uiso 1 1 calc R
C4 C 0.63695(17) 0.24203(13) 0.28856(12) 0.0592(5) Uani 1 1 d .
H4A H 0.6395 0.1768 0.3259 0.071 Uiso 1 1 calc R
C5 C 0.51578(15) 0.29077(11) 0.26795(10) 0.0478(4) Uani 1 1 d .
H5A H 0.4361 0.2599 0.2909 0.057 Uiso 1 1 calc R
C6 C 0.51311(13) 0.38978(10) 0.21067(9) 0.0357(3) Uani 1 1 d .
C7 C 0.41355(13) 0.46278(9) 0.17427(9) 0.0333(3) Uani 1 1 d .
C8 C 0.26401(13) 0.47630(10) 0.18652(10) 0.0350(3) Uani 1 1 d .
C9 C 0.20127(13) 0.53535(10) 0.09603(10) 0.0346(3) Uani 1 1 d .
H9A H 0.1118 0.5625 0.1145 0.042 Uiso 1 1 calc R
C10 C 0.28188(13) 0.63675(10) 0.06478(9) 0.0321(3) Uani 1 1 d .
C11 C 0.42032(13) 0.63605(10) 0.07640(9) 0.0327(3) Uani 1 1 d .
C12 C 0.50330(14) 0.72296(11) 0.04291(10) 0.0426(4) Uani 1 1 d .
H12A H 0.5969 0.7189 0.0510 0.051 Uiso 1 1 calc R
C13 C 0.44427(16) 0.81317(11) -0.00151(10) 0.0483(4) Uani 1 1 d .
H13A H 0.4986 0.8714 -0.0232 0.058 Uiso 1 1 calc R
C14 C 0.30345(15) 0.82059(11) -0.01546(10) 0.0431(4) Uani 1 1 d .
C15 C 0.22044(14) 0.73094(10) 0.01620(9) 0.0358(3) Uani 1 1 d .
C16 C 0.07963(14) 0.73804(12) -0.00341(10) 0.0449(4) Uani 1 1 d .
H16A H 0.0237 0.6791 0.0144 0.054 Uiso 1 1 calc R
C17 C 0.02481(17) 0.83020(13) -0.04814(11) 0.0560(4) Uani 1 1 d .
H17A H -0.0683 0.8340 -0.0591 0.067 Uiso 1 1 calc R
C18 C 0.10659(19) 0.91903(14) -0.07774(12) 0.0630(5) Uani 1 1 d .
H18A H 0.0678 0.9815 -0.1080 0.076 Uiso 1 1 calc R
C19 C 0.24199(19) 0.91419(12) -0.06235(12) 0.0572(4) Uani 1 1 d .
H19A H 0.2958 0.9733 -0.0829 0.069 Uiso 1 1 calc R
C20 C 0.24208(16) 0.54904(12) 0.27747(11) 0.0512(4) Uani 1 1 d .
H20A H 0.2811 0.5125 0.3340 0.077 Uiso 1 1 calc R
H20B H 0.1468 0.5595 0.2863 0.077 Uiso 1 1 calc R
H20C H 0.2846 0.6207 0.2689 0.077 Uiso 1 1 calc R
C21 C 0.19510(15) 0.36286(11) 0.20100(12) 0.0530(4) Uani 1 1 d .
H21A H 0.2344 0.3262 0.2574 0.080 Uiso 1 1 calc R
H21B H 0.2075 0.3170 0.1442 0.080 Uiso 1 1 calc R
H21C H 0.1001 0.3742 0.2105 0.080 Uiso 1 1 calc R

loop_
_atom_site_aniso_label
_atom_site_aniso_U_11
_atom_site_aniso_U_22
_atom_site_aniso_U_33
_atom_site_aniso_U_23
_atom_site_aniso_U_13
_atom_site_aniso_U_12
O 0.0429(6) 0.0485(6) 0.0438(6) -0.0076(4) 0.0002(5) -0.0144(5)
N1 0.0303(6) 0.0315(6) 0.0366(6) 0.0008(5) -0.0026(5) -0.0018(5)
N2 0.0312(6) 0.0447(7) 0.0393(7) -0.0009(5) -0.0025(5) -0.0007(5)
C1 0.0401(8) 0.0401(7) 0.0290(7) -0.0047(6) -0.0048(6) 0.0055(6)
C2 0.0392(8) 0.0649(10) 0.0399(9) -0.0023(7) -0.0050(6) 0.0102(7)
C3 0.0547(11) 0.0733(11) 0.0438(9) 0.0029(8) -0.0092(7) 0.0261(9)
C4 0.0692(12) 0.0572(10) 0.0509(10) 0.0152(8) -0.0030(8) 0.0199(9)
C5 0.0551(10) 0.0445(8) 0.0438(9) 0.0102(7) -0.0005(7) 0.0066(7)
C6 0.0397(8) 0.0354(7) 0.0318(7) -0.0038(6) -0.0028(6) 0.0053(6)
C7 0.0396(8) 0.0290(6) 0.0312(7) -0.0010(5) -0.0017(6) -0.0017(6)
C8 0.0360(8) 0.0305(7) 0.0387(8) 0.0032(6) 0.0022(6) 0.0001(6)
C9 0.0316(7) 0.0338(7) 0.0385(8) -0.0022(6) 0.0011(6) 0.0024(6)
C10 0.0369(8) 0.0303(7) 0.0290(7) -0.0018(5) -0.0013(5) 0.0004(6)
C11 0.0396(8) 0.0284(6) 0.0300(7) -0.0002(5) -0.0018(6) -0.0020(6)
C12 0.0437(9) 0.0397(8) 0.0441(9) 0.0031(6) -0.0062(6) -0.0102(6)
C13 0.0610(10) 0.0357(7) 0.0479(9) 0.0079(7) -0.0054(7) -0.0133(7)
C14 0.0605(10) 0.0345(7) 0.0339(8) 0.0013(6) -0.0059(7) 0.0003(7)
C15 0.0459(8) 0.0323(7) 0.0291(7) -0.0021(5) -0.0031(6) 0.0029(6)
C16 0.0487(9) 0.0466(8) 0.0391(9) 0.0001(6) -0.0045(7) 0.0080(7)
C17 0.0587(11) 0.0580(10) 0.0509(10) 0.0022(8) -0.0092(8) 0.0188(8)
C18 0.0836(13) 0.0497(9) 0.0551(11) 0.0093(8) -0.0123(9) 0.0216(9)
C19 0.0823(13) 0.0367(8) 0.0522(10) 0.0091(7) -0.0084(9) 0.0022(8)
C20 0.0583(10) 0.0545(9) 0.0409(9) 0.0007(7) 0.0048(7) 0.0086(7)
C21 0.0461(9) 0.0424(8) 0.0706(11) 0.0139(7) 0.0002(8) -0.0063(7)

loop_
_atom_type_symbol
_atom_type_description
_atom_type_scat_dispersion_real
_atom_type_scat_dispersion_imag
_atom_type_scat_source
C C 0.0033 0.0016 'International Tables Vol C Tables 4.2.6.8 and 6.1.1.4'
H H 0.0000 0.0000 'International Tables Vol C Tables 4.2.6.8 and 6.1.1.4'
N N 0.0061 0.0033 'International Tables Vol C Tables 4.2.6.8 and 6.1.1.4'
O O 0.0106 0.0060 'International Tables Vol C Tables 4.2.6.8 and 6.1.1.4'

loop_
_geom_angle_atom_site_label_1
_geom_angle_atom_site_label_2
_geom_angle_atom_site_label_3
_geom_angle
C9 O H0A 107.4(10)
C7 N1 N2 114.73(10)
C7 N1 C11 124.61(10)
N2 N1 C11 120.64(10)
C1 N2 N1 103.10(10)
N2 C1 C6 112.04(11)
N2 C1 C2 126.88(13)
C6 C1 C2 121.08(13)
C3 C2 C1 117.85(14)
C3 C2 H2B 121.1
C1 C2 H2B 121.1
C2 C3 C4 121.71(14)
C2 C3 H3A 119.1
C4 C3 H3A 119.1
C5 C4 C3 121.94(14)
C5 C4 H4A 119.0
C3 C4 H4A 119.0
C4 C5 C6 118.51(14)
C4 C5 H5A 120.7
C6 C5 H5A 120.7
C7 C6 C1 105.02(11)
C7 C6 C5 136.07(13)
C1 C6 C5 118.91(12)
N1 C7 C6 105.11(11)
N1 C7 C8 118.92(10)
C6 C7 C8 135.63(12)
C7 C8 C20 108.04(10)
C7 C8 C21 111.24(10)
C20 C8 C21 108.83(12)
C7 C8 C9 109.76(10)
C20 C8 C9 109.28(10)
C21 C8 C9 109.64(11)
O C9 C10 110.52(10)
O C9 C8 112.15(10)
C10 C9 C8 112.76(10)
O C9 H9A 107.0
C10 C9 H9A 107.0
C8 C9 H9A 107.0
C11 C10 C15 117.93(11)
C11 C10 C9 119.44(11)
C15 C10 C9 122.45(11)
C10 C11 C12 123.04(12)
C10 C11 N1 118.11(11)
C12 C11 N1 118.85(12)
C13 C12 C11 118.79(13)
C13 C12 H12A 120.6
C11 C12 H12A 120.6
C12 C13 C14 121.61(13)
C12 C13 H13A 119.2
C14 C13 H13A 119.2
C15 C14 C13 119.27(12)
C15 C14 C19 119.09(14)
C13 C14 C19 121.62(13)
C14 C15 C16 118.03(12)
C14 C15 C10 119.32(12)
C16 C15 C10 122.64(12)
C17 C16 C15 120.81(14)
C17 C16 H16A 119.6
C15 C16 H16A 119.6
C16 C17 C18 120.95(15)
C16 C17 H17A 119.5
C18 C17 H17A 119.5
C19 C18 C17 119.99(14)
C19 C18 H18A 120.0
C17 C18 H18A 120.0
C18 C19 C14 121.10(15)
C18 C19 H19A 119.5
C14 C19 H19A 119.5
C8 C20 H20A 109.5
C8 C20 H20B 109.5
H20A C20 H20B 109.5
C8 C20 H20C 109.5
H20A C20 H20C 109.5
H20B C20 H20C 109.5
C8 C21 H21A 109.5
C8 C21 H21B 109.5
H21A C21 H21B 109.5
C8 C21 H21C 109.5
H21A C21 H21C 109.5
H21B C21 H21C 109.5

loop_
_geom_bond_atom_site_label_1
_geom_bond_atom_site_label_2
_geom_bond_distance
O C9 1.4246(15)
O H0A 0.927(18)
N1 C7 1.3580(15)
N1 N2 1.3589(14)
N1 C11 1.4233(15)
N2 C1 1.3464(16)
C1 C6 1.4187(18)
C1 C2 1.4123(18)
C2 C3 1.349(2)
C2 H2B 0.9300
C3 C4 1.407(2)
C3 H3A 0.9300
C4 C5 1.3543(19)
C4 H4A 0.9300
C5 C6 1.4164(18)
C5 H5A 0.9300
C6 C7 1.3961(17)
C7 C8 1.4995(17)
C8 C20 1.5353(18)
C8 C21 1.5291(18)
C8 C9 1.5406(18)
C9 C10 1.5148(17)
C9 H9A 0.9800
C10 C11 1.3732(17)
C10 C15 1.4321(17)
C11 C12 1.4047(17)
C12 C13 1.3595(18)
C12 H12A 0.9300
C13 C14 1.403(2)
C13 H13A 0.9300
C14 C15 1.4210(19)
C14 C19 1.4164(19)
C15 C16 1.4130(18)
C16 C17 1.3633(18)
C16 H16A 0.9300
C17 C18 1.398(2)
C17 H17A 0.9300
C18 C19 1.350(2)
C18 H18A 0.9300
C19 H19A 0.9300
C20 H20A 0.9600
C20 H20B 0.9600
C20 H20C 0.9600
C21 H21A 0.9600
C21 H21B 0.9600
C21 H21C 0.9600
